data_2007586
loop_
_publ_author_name
'Ye, Jinhua'
'Shishido, Toetsu'
'Kimura, Takashi'
'Matsumoto, Takehiko'
'Fukuda, Tsuguo'

_publ_section_title
;
 End Member of the Rhodium-Based Quaternary Borocarbides, ErRh~2~B~2~C
;
_journal_issue 9
_journal_name_full 'Acta Crystallographica Section C'
_journal_page_first 1211
_journal_page_last 1214
_journal_paper_doi 10.1107/S0108270198003035
_journal_volume 54
_journal_year 1998
_chemical_formula_sum 'C B2 Er Rh2'
_chemical_formula_weight 406.70
_space_group_IT_number 139
_symmetry_cell_setting tetragonal
_symmetry_space_group_name_Hall '-I 4 2'
_symmetry_space_group_name_H-M 'I 4/m m m'
_cell_angle_alpha 90
_cell_angle_beta 90
_cell_angle_gamma 90
_cell_formula_units_Z 2
_cell_length_a 3.6848(2)
_cell_length_b 3.6848
_cell_length_c 10.5520(5)
_cell_measurement_reflns_used 25
_cell_measurement_temperature 292.0
_cell_measurement_theta_max 47.4
_cell_measurement_theta_min 41.4
_cell_volume 143.272(10)
_computing_cell_refinement 'MSC/AFC Diffractometer Control Software'
_computing_data_collection
;
MSC/AFC Diffractometer Control Software
(Molecular Structure Corporation, 1988)
;
_computing_data_reduction 'TEXSAN PROCESS (Molecular Structure Corporation, 1992)'
_computing_publication_material 'TEXSAN FINISH'
_computing_structure_refinement 'TEXSAN LS'
_diffrn_ambient_temperature 292
_diffrn_measurement_device 'Rigaku AFC-7R'
_diffrn_measurement_method \w-2\q
_diffrn_radiation_monochromator graphite
_diffrn_radiation_source 'X-ray rotating anode'
_diffrn_radiation_type MoK\a
_diffrn_radiation_wavelength 0.7107
_diffrn_reflns_av_R_equivalents 0.04
_diffrn_reflns_limit_h_max 8
_diffrn_reflns_limit_h_min -8
_diffrn_reflns_limit_k_max 9
_diffrn_reflns_limit_k_min -9
_diffrn_reflns_limit_l_max 25
_diffrn_reflns_limit_l_min -25
_diffrn_reflns_number 4207
_diffrn_reflns_theta_max 60.0
_diffrn_standards_decay_% 1.67
_diffrn_standards_interval_count 100
_diffrn_standards_number 3
_exptl_absorpt_coefficient_mu 39.99
_exptl_absorpt_correction_T_max 0.719
_exptl_absorpt_correction_T_min 0.158
_exptl_absorpt_correction_type 'integration from crystal shape'
_exptl_crystal_colour gold
_exptl_crystal_density_diffrn 9.427
_exptl_crystal_density_method 'not measured'
_exptl_crystal_description 'thin plate'
_exptl_crystal_F_000 348.0
_exptl_crystal_size_max 0.10
_exptl_crystal_size_mid 0.10
_exptl_crystal_size_min 0.02
_refine_diff_density_max 2.9
_refine_diff_density_min -3.6
_refine_ls_extinction_coef 102(7)
_refine_ls_extinction_method 'Zachariasen (1968) type 2, Gaussian isotropic'
_refine_ls_goodness_of_fit_obs 1.70
_refine_ls_matrix_type full
_refine_ls_number_parameters 12
_refine_ls_number_reflns 358
_refine_ls_number_restraints 0
_refine_ls_R_factor_obs .019
_refine_ls_shift/esd_max 0.003
_refine_ls_structure_factor_coef F
_refine_ls_weighting_scheme sigma
_refine_ls_wR_factor_obs .020
_reflns_number_observed 363
_reflns_number_total 363
_reflns_observed_criterion I>0
_cod_data_source_file br1189.cif
_cod_data_source_block ErRh2B2C
_cod_depositor_comments
;
The following automatic conversions were performed:

'_atom_site_thermal_displace_type' tag value 'Uij' was replaced with
'Uani' value 4 times.

Automatic conversion script
Id: cif_fix_values 1646 2011-03-28 12:23:43Z adriana 
;
_cod_original_cell_volume 143.272(7)
_cod_original_formula_sum 'Er Rh2 B2 C'
_cod_database_code 2007586
_cod_database_fobs_code 2007586

loop_
_symmetry_equiv_pos_as_xyz
'+x,  +y,  +z'
'-x,  -y,  +z'
'-y,  +x,  +z'
'+y,  -x,  +z'
'-x,  +y,  -z'
'+x,  -y,  -z'
'+y,  +x,  -z'
'-y,  -x,  -z'
'-x,  -y,  -z'
'+x,  +y,  -z'
'+y,  -x,  -z'
'-y,  +x,  -z'
'+x,  -y,  +z'
'-x,  +y,  +z'
'-y,  -x,  +z'
'+y,  +x,  +z'
'1/2+x, 1/2+y, 1/2+z'
'1/2-x, 1/2-y, 1/2+z'
'1/2-y, 1/2+x, 1/2+z'
'1/2+y, 1/2-x, 1/2+z'
'1/2-x, 1/2+y, 1/2-z'
'1/2+x, 1/2-y, 1/2-z'
'1/2+y, 1/2+x, 1/2-z'
'1/2-y, 1/2-x, 1/2-z'
'1/2-x, 1/2-y, 1/2-z'
'1/2+x, 1/2+y, 1/2-z'
'1/2+y, 1/2-x, 1/2-z'
'1/2-y, 1/2+x, 1/2-z'
'1/2+x, 1/2-y, 1/2+z'
'1/2-x, 1/2+y, 1/2+z'
'1/2-y, 1/2-x, 1/2+z'
'1/2+y, 1/2+x, 1/2+z'

loop_
_atom_site_aniso_label
_atom_site_aniso_U_11
_atom_site_aniso_U_22
_atom_site_aniso_U_33
_atom_site_aniso_U_12
_atom_site_aniso_U_13
_atom_site_aniso_U_23
Er .00619(5) .0062 .00977(6) .0000 .0000 .0000
Rh .00819(7) .0082 .00593(6) .0000 .0000 .0000
B .0063(7) .0063 .0033(7) .0000 .0000 .0000
C .0094(6) .0094 .0066(6) .0000 .0000 .0000

loop_
_atom_site_label
_atom_site_fract_x
_atom_site_fract_y
_atom_site_fract_z
_atom_site_U_iso_or_equiv
_atom_site_thermal_displace_type
_atom_site_occupancy
Er 0 0 0 .00738(2) Uani 1.0
Rh .5 0 .25 .00744(2) Uani .919(4)
C .5 .5 0 .0053(3) Uani 1.0
B 0 0 .3587(3) .0085(2) Uani 1.0

loop_
_atom_type_symbol
_atom_type_scat_dispersion_real
_atom_type_scat_dispersion_imag
_atom_type_scat_source
Er -0.259 4.958 'International Tables'
Rh -1.118 0.919 'International Tables'
B 0.001 0.001 'International Tables'
C 0.003 0.002 'International Tables'

loop_
_geom_angle_atom_site_label_1
_geom_angle_atom_site_label_2
_geom_angle_atom_site_label_3
_geom_angle_site_symmetry_1
_geom_angle_site_symmetry_2
_geom_angle_site_symmetry_3
_geom_angle
_geom_angle_publ_flag
Rh Er Rh . 17 16 47.7671(9) yes
Rh Er Rh . 17 1_565 69.862(3) yes
Rh Er C . 17 17_445 66.1164(7) yes
B Rh B . . 26 106.22(6) yes
B Rh B . . 1_655 116.20(10) yes
Er Rh B 17 . . 64.32(5) yes
Er Rh B 17 . 26 86.97(7) yes
Rh Rh B 16 . . 53.11(3) yes
Rh Rh B 16 . 1_655 126.89(3) yes
Rh B Rh . 26 16 73.78(6) yes
Rh B Rh . 26 1_565 116.20(10) yes
Rh B C . 26 . 121.90(7) yes

loop_
_geom_bond_atom_site_label_1
_geom_bond_atom_site_label_2
_geom_bond_site_symmetry_1
_geom_bond_site_symmetry_2
_geom_bond_distance
_geom_bond_publ_flag
Er Er . 1_565 3.6848(2) yes
Er Rh . . 3.21770(10) yes
Er B . 26 3.0020(10) yes
Er C . . 2.60550(10) yes
Rh Rh . 16 2.60550(10) yes
Rh B . . 2.170(2) yes
Rh C . . 3.21770(10) yes
B C . 17_445 1.491(3) yes
B B . 10_556 2.982(6) yes
